data_4314266
loop_
_publ_author_name
'Hengbo Cui'
'Takeo Otsuka'
'Akiko Kobayashi'
'Naoya Takeda'
'Masayasu Ishikawa'
'Yohji Misaki'
'Hayao Kobayashi'

_publ_contact_author_email akiko@chem.s.u-tokyo.ac.jp
_publ_contact_author_fax +81-3-5841-4417
_publ_contact_author_name 'Akiko KOBAYASHI'
_publ_contact_author_phone +81-3-5841-4417
_publ_section_title
;
 Structural, Electrical, and Magnetic Properties of a Series of Molecular
 Conductors Based on BDT-TTP and Lanthanoid Nitrate Complex Anions
 (BDT-TTP = 2,5-Bis(1,3-dithiol-2-ylidene)-1,3,4,6-tetrathiapentalene)
;
_journal_name_full 'Inorganic Chemistry'
_journal_page_first 6114
_journal_page_last 6122
_journal_paper_doi 10.1021/ic034459g
_journal_volume 42
_journal_year 2003
_chemical_formula_moiety 'C50 H20 N5 O15 S40 Sm '
_chemical_formula_sum 'C50 H20 N5 O15 S40 Sm'
_chemical_formula_weight 2363.53
_space_group_IT_number 2
_symmetry_cell_setting triclinic
_symmetry_Int_Tables_number 2
_symmetry_space_group_name_Hall '-P 1'
_symmetry_space_group_name_H-M 'P -1'
_audit_creation_date 2003-03-13
_audit_creation_method 'by CrystalStructure v2.00'
_cell_angle_alpha 68.855(4)
_cell_angle_beta 76.663(2)
_cell_angle_gamma 78.754(2)
_cell_formula_units_Z 2
_cell_length_a 11.5567(8)
_cell_length_b 19.5521(11)
_cell_length_c 21.963(4)
_cell_measurement_reflns_used 10550
_cell_measurement_temperature 293.1
_cell_measurement_theta_max 11.9
_cell_measurement_theta_min 0.9
_cell_volume 4469.4(9)
_computing_cell_refinement CrystalClear
_computing_data_collection CrystalClear
_computing_data_reduction CrystalStructure
_computing_publication_material 'CrystalStructure Ver. 2.00'
_computing_structure_refinement CRYSTALS
_computing_structure_solution SIR92
_diffrn_detector_area_resol_mean 7.32
_diffrn_measured_fraction_theta_full 0.9853
_diffrn_measured_fraction_theta_max 0.9853
_diffrn_measurement_device_type 'Rigaku Mercury'
_diffrn_measurement_method \w
_diffrn_radiation_type 'Mo K\a'
_diffrn_radiation_wavelength 0.7107
_diffrn_reflns_av_R_equivalents 0.028
_diffrn_reflns_limit_h_max 13
_diffrn_reflns_limit_h_min -13
_diffrn_reflns_limit_k_max 17
_diffrn_reflns_limit_k_min -22
_diffrn_reflns_limit_l_max 20
_diffrn_reflns_limit_l_min -24
_diffrn_reflns_number 26183
_diffrn_reflns_theta_full 23.82
_diffrn_reflns_theta_max 23.82
_exptl_absorpt_coefficient_mu 1.650
_exptl_absorpt_correction_T_max 0.000
_exptl_absorpt_correction_T_min 0.000
_exptl_absorpt_correction_type none
_exptl_crystal_colour colorless
_exptl_crystal_density_diffrn 1.756
_exptl_crystal_density_method 'not measured'
_exptl_crystal_description platelet
_exptl_crystal_size_max 0.20
_exptl_crystal_size_mid 0.10
_exptl_crystal_size_min 0.05
_refine_diff_density_max 2.69
_refine_diff_density_min -0.85
_refine_ls_extinction_method none
_refine_ls_goodness_of_fit_ref 3.937
_refine_ls_hydrogen_treatment noref
_refine_ls_number_parameters 1000
_refine_ls_number_reflns 9148
_refine_ls_R_factor_gt 0.0850
_refine_ls_shift/su_max 0.3740
_refine_ls_structure_factor_coef F
_refine_ls_weighting_details 'w = 1.0'
_refine_ls_weighting_scheme unit
_refine_ls_wR_factor_ref 0.1140
_reflns_number_gt 9148
_reflns_number_total 13531
_reflns_threshold_expression F^2^>2.0\s(F^2^)
_cod_data_source_file ic034459gsi20030807_031921_03.cif
_cod_data_source_block '__(BDT-TTP)5[Sm(NO3)5]'
_cod_original_cell_volume 4469.4(7)
_cod_original_sg_symbol_H-M 'P -1 '
_cod_original_formula_sum 'C50 H20 N5 O15 S40 Sm '
_cod_database_code 4314266

loop_
_symmetry_equiv_pos_as_xyz
x,y,z
-x,-y,-z

loop_
_atom_site_label
_atom_site_type_symbol
_atom_site_fract_x
_atom_site_fract_y
_atom_site_fract_z
_atom_site_U_iso_or_equiv
_atom_site_adp_type
_atom_site_occupancy
_atom_site_symmetry_multiplicity
_atom_site_calc_flag
_atom_site_refinement_flags
_atom_site_disorder_assembly
_atom_site_disorder_group
Sm1 Sm 0.82787(11) 0.76016(6) -0.02068(5) 0.0488(3) Uani 1.00 1 d . . .
S1 S 0.3463(5) -0.1479(3) 0.7942(2) 0.046(1) Uani 1.00 1 d . . .
S2 S 0.4512(4) -0.0188(3) 0.7862(2) 0.046(1) Uani 1.00 1 d . . .
S3 S 0.3240(4) -0.0790(2) 0.6415(2) 0.0350(12) Uani 1.00 1 d . . .
S4 S 0.4240(4) 0.0559(2) 0.6294(2) 0.0349(12) Uani 1.00 1 d . . .
S5 S 0.2952(4) -0.0138(2) 0.4960(2) 0.0297(11) Uani 1.00 1 d . . .
S6 S 0.3977(4) 0.1207(2) 0.4827(2) 0.0301(11) Uani 1.00 1 d . . .
S7 S 0.2677(4) 0.0541(2) 0.3421(2) 0.0379(13) Uani 1.00 1 d . . .
S8 S 0.3652(4) 0.1878(2) 0.3285(2) 0.0367(12) Uani 1.00 1 d . . .
S9 S 0.7508(4) 0.0886(2) 0.7372(2) 0.0389(12) Uani 1.00 1 d . . .
S10 S 0.8511(4) 0.2248(3) 0.7158(2) 0.0410(13) Uani 1.00 1 d . . .
S11 S 0.7112(4) 0.1526(2) 0.5825(2) 0.0328(11) Uani 1.00 1 d . . .
S12 S 0.8132(4) 0.2889(2) 0.5652(2) 0.0332(12) Uani 1.00 1 d . . .
S13 S 0.6839(4) 0.2133(2) 0.4362(2) 0.0307(11) Uani 1.00 1 d . . .
S14 S 0.7854(4) 0.3494(2) 0.4198(2) 0.0319(11) Uani 1.00 1 d . . .
S15 S 0.6488(4) 0.2822(2) 0.2827(2) 0.0378(12) Uani 1.00 1 d . . .
S16 S 0.7462(4) 0.4168(2) 0.2674(2) 0.0400(12) Uani 1.00 1 d . . .
S17 S 1.0435(4) -0.0336(2) 0.7659(2) 0.0421(13) Uani 1.00 1 d . . .
S18 S 1.1500(4) 0.0956(3) 0.7563(2) 0.0419(13) Uani 1.00 1 d . . .
S19 S 1.0155(4) 0.0358(2) 0.6137(2) 0.0326(11) Uani 1.00 1 d . . .
S20 S 1.1190(4) 0.1699(2) 0.6004(2) 0.0326(11) Uani 1.00 1 d . . .
S21 S 0.9914(4) 0.0985(2) 0.4677(2) 0.0314(11) Uani 1.00 1 d . . .
S22 S 1.0958(4) 0.2330(2) 0.4532(2) 0.0315(11) Uani 1.00 1 d . . .
S23 S 0.9565(4) 0.1666(2) 0.3163(2) 0.0379(12) Uani 1.00 1 d . . .
S24 S 1.0527(4) 0.3019(2) 0.3001(2) 0.0373(12) Uani 1.00 1 d . . .
S25 S 1.1365(4) 0.3117(2) 0.6770(2) 0.0395(12) Uani 1.00 1 d . . .
S26 S 1.2336(4) 0.4472(2) 0.6593(2) 0.0379(12) Uani 1.00 1 d . . .
S27 S 1.1011(4) 0.3752(2) 0.5235(2) 0.0298(11) Uani 1.00 1 d . . .
S28 S 1.2039(4) 0.5118(2) 0.5061(2) 0.0293(11) Uani 1.00 1 d . . .
S29 S 1.0728(4) 0.4363(2) 0.3776(2) 0.0327(11) Uani 1.00 1 d . . .
S30 S 1.1733(4) 0.5730(2) 0.3610(2) 0.0336(11) Uani 1.00 1 d . . .
S31 S 1.0421(4) 0.5020(3) 0.2240(2) 0.047(1) Uani 1.00 1 d . . .
S32 S 1.1419(5) 0.6360(3) 0.2071(2) 0.047(1) Uani 1.00 1 d . . .
S33 S 1.4411(4) 0.1969(3) 0.7090(2) 0.0429(13) Uani 1.00 1 d . . .
S34 S 1.5391(4) 0.3324(3) 0.6916(2) 0.0424(13) Uani 1.00 1 d . . .
S35 S 1.4045(4) 0.2616(2) 0.5552(2) 0.0319(11) Uani 1.00 1 d . . .
S36 S 1.5069(4) 0.3979(2) 0.5382(2) 0.0319(11) Uani 1.00 1 d . . .
S37 S 1.3776(4) 0.3229(2) 0.4090(2) 0.0302(11) Uani 1.00 1 d . . .
S38 S 1.4780(4) 0.4592(2) 0.3929(2) 0.0307(11) Uani 1.00 1 d . . .
S39 S 1.3431(4) 0.3920(2) 0.2546(2) 0.0382(12) Uani 1.00 1 d . . .
S40 S 1.4453(4) 0.5245(2) 0.2407(2) 0.0391(12) Uani 1.00 1 d . . .
O1 O 0.646(2) 0.6061(11) 0.1368(8) 0.109(7) Uani 1.00 1 d . . .
O2 O 0.650(2) 0.7034(12) 0.0512(10) 0.107(7) Uani 1.00 1 d . . .
O3 O 0.811(2) 0.6423(11) 0.0747(9) 0.108(7) Uani 1.00 1 d . . .
O4 O 0.662(2) 0.9617(10) -0.1282(10) 0.105(7) Uani 1.00 1 d . . .
O5 O 0.663(2) 0.8639(9) -0.0417(8) 0.085(6) Uani 1.00 1 d . . .
O6 O 0.820(2) 0.8790(11) -0.1169(9) 0.101(7) Uani 1.00 1 d . . .
O7 O 1.198(2) 0.7201(12) -0.0786(10) 0.110(8) Uani 1.00 1 d . . .
O8 O 1.025(1) 0.7831(9) -0.0982(7) 0.068(5) Uani 1.00 1 d . . .
O9 O 1.033(1) 0.6939(9) -0.0070(7) 0.075(5) Uani 1.00 1 d . . .
O10 O 0.898(3) 0.8388(13) 0.1177(10) 0.168(12) Uani 1.00 1 d . . .
O11 O 0.789(3) 0.780(2) 0.0869(10) 0.21(2) Uani 1.00 1 d . . .
O12 O 0.926(2) 0.8336(13) 0.0198(13) 0.121(10) Uani 1.00 1 d . . .
O13 O 0.742(2) 0.6586(9) -0.1374(7) 0.085(6) Uani 1.00 1 d . . .
O14 O 0.716(2) 0.7493(11) -0.1048(10) 0.103(8) Uani 1.00 1 d . . .
O15 O 0.853(2) 0.6630(9) -0.0739(9) 0.093(7) Uani 1.00 1 d . . .
N1 N 0.701(2) 0.6496(12) 0.0888(10) 0.079(8) Uani 1.00 1 d . . .
N2 N 0.715(2) 0.9051(12) -0.0972(11) 0.075(8) Uani 1.00 1 d . . .
N3 N 1.089(2) 0.7322(12) -0.0624(10) 0.070(7) Uani 1.00 1 d . . .
N4 N 0.861(3) 0.8199(13) 0.0761(12) 0.106(10) Uani 1.00 1 d . . .
N5 N 0.767(2) 0.6911(11) -0.1068(8) 0.061(6) Uani 1.00 1 d . . .
C1 C 0.385(2) -0.1472(12) 0.8659(9) 0.061(7) Uani 1.00 1 d . . .
C2 C 0.430(2) -0.089(1) 0.8618(10) 0.067(8) Uani 1.00 1 d . . .
C3 C 0.394(2) -0.0618(9) 0.7435(8) 0.036(5) Uani 1.00 1 d . . .
C4 C 0.382(2) -0.0317(9) 0.6801(8) 0.033(5) Uani 1.00 1 d . . .
C5 C 0.3367(13) -0.0097(8) 0.5650(7) 0.026(4) Uani 1.00 1 d . . .
C6 C 0.3815(13) 0.0516(8) 0.5590(7) 0.026(4) Uani 1.00 1 d . . .
C7 C 0.3378(13) 0.0727(8) 0.4454(7) 0.028(4) Uani 1.00 1 d . . .
C8 C 0.325(1) 0.1016(8) 0.3809(8) 0.032(5) Uani 1.00 1 d . . .
C9 C 0.277(2) 0.1230(11) 0.2661(8) 0.044(6) Uani 1.00 1 d . . .
C10 C 0.322(2) 0.1836(10) 0.2600(8) 0.044(5) Uani 1.00 1 d . . .
C11 C 0.799(2) 0.0974(11) 0.8041(9) 0.051(6) Uani 1.00 1 d . . .
C12 C 0.842(2) 0.1597(11) 0.7938(8) 0.049(6) Uani 1.00 1 d . . .
C13 C 0.789(1) 0.1744(9) 0.6813(8) 0.033(5) Uani 1.00 1 d . . .
C14 C 0.774(1) 0.2018(8) 0.6182(8) 0.029(4) Uani 1.00 1 d . . .
C15 C 0.7253(13) 0.2199(8) 0.5050(7) 0.028(4) Uani 1.00 1 d . . .
C16 C 0.7715(13) 0.2813(8) 0.4975(7) 0.027(4) Uani 1.00 1 d . . .
C17 C 0.725(1) 0.3015(8) 0.3834(7) 0.027(4) Uani 1.00 1 d . . .
C18 C 0.707(1) 0.3292(8) 0.3199(8) 0.032(5) Uani 1.00 1 d . . .
C19 C 0.667(2) 0.3493(12) 0.2051(9) 0.056(7) Uani 1.00 1 d . . .
C20 C 0.708(2) 0.4093(10) 0.1991(9) 0.051(6) Uani 1.00 1 d . . .
C21 C 1.079(2) -0.0317(11) 0.8370(8) 0.055(6) Uani 1.00 1 d . . .
C22 C 1.127(2) 0.0271(12) 0.8313(9) 0.060(7) Uani 1.00 1 d . . .
C23 C 1.090(1) 0.0517(9) 0.7152(8) 0.032(5) Uani 1.00 1 d . . .
C24 C 1.077(1) 0.0830(9) 0.6514(8) 0.032(5) Uani 1.00 1 d . . .
C25 C 1.0311(13) 0.1040(8) 0.5367(7) 0.028(4) Uani 1.00 1 d . . .
C26 C 1.0773(13) 0.1650(8) 0.5308(7) 0.026(4) Uani 1.00 1 d . . .
C27 C 1.0327(13) 0.1858(8) 0.4167(7) 0.026(4) Uani 1.00 1 d . . .
C28 C 1.016(1) 0.2151(8) 0.3533(8) 0.032(5) Uani 1.00 1 d . . .
C29 C 0.964(2) 0.2362(11) 0.2397(9) 0.048(6) Uani 1.00 1 d . . .
C30 C 1.003(2) 0.2976(10) 0.2330(8) 0.046(5) Uani 1.00 1 d . . .
C31 C 1.181(2) 0.3195(11) 0.7449(8) 0.053(6) Uani 1.00 1 d . . .
C32 C 1.221(2) 0.3804(11) 0.7385(8) 0.048(6) Uani 1.00 1 d . . .
C33 C 1.173(1) 0.3982(9) 0.6242(7) 0.031(5) Uani 1.00 1 d . . .
C34 C 1.1625(13) 0.4247(8) 0.5581(8) 0.028(4) Uani 1.00 1 d . . .
C35 C 1.1145(13) 0.4432(8) 0.4466(7) 0.025(4) Uani 1.00 1 d . . .
C36 C 1.1613(13) 0.5041(9) 0.4394(8) 0.029(4) Uani 1.00 1 d . . .
C37 C 1.114(1) 0.5238(9) 0.3249(8) 0.030(4) Uani 1.00 1 d . . .
C38 C 1.101(1) 0.5494(9) 0.2618(8) 0.032(5) Uani 1.00 1 d . . .
C39 C 1.055(2) 0.570(1) 0.1467(10) 0.076(8) Uani 1.00 1 d . . .
C40 C 1.097(3) 0.6292(13) 0.1395(10) 0.080(8) Uani 1.00 1 d . . .
C41 C 1.477(2) 0.2064(12) 0.7780(9) 0.064(7) Uani 1.00 1 d . . .
C42 C 1.522(2) 0.2694(11) 0.7692(9) 0.056(7) Uani 1.00 1 d . . .
C43 C 1.479(1) 0.2841(9) 0.6551(8) 0.030(5) Uani 1.00 1 d . . .
C44 C 1.467(1) 0.3107(8) 0.5911(8) 0.030(4) Uani 1.00 1 d . . .
C45 C 1.4190(13) 0.3293(8) 0.4774(7) 0.026(4) Uani 1.00 1 d . . .
C46 C 1.4655(13) 0.3905(8) 0.4706(7) 0.025(4) Uani 1.00 1 d . . .
C47 C 1.4166(13) 0.4109(8) 0.3570(7) 0.024(4) Uani 1.00 1 d . . .
C48 C 1.402(1) 0.4379(8) 0.2933(8) 0.032(5) Uani 1.00 1 d . . .
C49 C 1.370(2) 0.4588(11) 0.1744(9) 0.056(7) Uani 1.00 1 d . . .
C50 C 1.412(2) 0.5176(10) 0.1699(9) 0.052(6) Uani 1.00 1 d . . .
H1 H 0.3671 -0.1855 0.9073 0.0515 Uiso 1.00 1 c . . .
H2 H 0.4551 -0.0828 0.8986 0.0675 Uiso 1.00 1 c . . .
H3 H 0.2613 0.1143 0.2276 0.0509 Uiso 1.00 1 c . . .
H4 H 0.3282 0.2240 0.2175 0.0385 Uiso 1.00 1 c . . .
H5 H 0.7966 0.0585 0.8435 0.0506 Uiso 1.00 1 c . . .
H6 H 0.8710 0.1700 0.8294 0.0399 Uiso 1.00 1 c . . .
H7 H 0.6427 0.3396 0.1701 0.0563 Uiso 1.00 1 c . . .
H8 H 0.7144 0.4484 0.1597 0.0531 Uiso 1.00 1 c . . .
H9 H 1.0676 -0.0689 0.8752 0.0485 Uiso 1.00 1 c . . .
H10 H 1.1415 0.0334 0.8701 0.0543 Uiso 1.00 1 c . . .
H11 H 0.9347 0.2295 0.2038 0.0473 Uiso 1.00 1 c . . .
H12 H 1.0088 0.3337 0.1936 0.0499 Uiso 1.00 1 c . . .
H13 H 1.1737 0.2805 0.7875 0.0557 Uiso 1.00 1 c . . .
H14 H 1.2425 0.3920 0.7737 0.0505 Uiso 1.00 1 c . . .
H15 H 1.0351 0.5619 0.1112 0.0719 Uiso 1.00 1 c . . .
H16 H 1.1082 0.6685 0.0994 0.0666 Uiso 1.00 1 c . . .
H17 H 1.4716 0.1657 0.8197 0.0633 Uiso 1.00 1 c . . .
H18 H 1.5455 0.2771 0.8057 0.0596 Uiso 1.00 1 c . . .
H19 H 1.3494 0.4498 0.1386 0.0453 Uiso 1.00 1 c . . .
H20 H 1.4216 0.5600 0.1297 0.0448 Uiso 1.00 1 c . . .

loop_
_atom_site_aniso_label
_atom_site_aniso_U_11
_atom_site_aniso_U_22
_atom_site_aniso_U_33
_atom_site_aniso_U_12
_atom_site_aniso_U_13
_atom_site_aniso_U_23
Sm1 0.0589(6) 0.0554(7) 0.0336(5) -0.0242(5) -0.0086(4) -0.0073(4)
S1 0.062(3) 0.041(3) 0.035(2) -0.015(2) -0.010(2) -0.005(2)
S2 0.052(3) 0.057(3) 0.041(3) -0.013(2) -0.014(2) -0.023(2)
S3 0.050(3) 0.028(2) 0.030(2) -0.015(2) -0.013(2) -0.005(2)
S4 0.047(3) 0.031(2) 0.032(2) -0.014(2) -0.014(2) -0.009(2)
S5 0.037(2) 0.024(2) 0.031(2) -0.009(2) -0.011(2) -0.007(2)
S6 0.036(2) 0.024(2) 0.033(2) -0.010(2) -0.010(2) -0.006(2)
S7 0.045(3) 0.037(3) 0.041(2) -0.009(2) -0.014(2) -0.018(2)
S8 0.046(3) 0.028(2) 0.035(2) -0.012(2) -0.009(2) -0.006(2)
S9 0.047(3) 0.032(2) 0.037(2) -0.011(2) -0.009(2) -0.006(2)
S10 0.053(3) 0.038(3) 0.040(2) -0.011(2) -0.016(2) -0.014(2)
S11 0.040(2) 0.026(2) 0.035(2) -0.013(2) -0.011(2) -0.006(2)
S12 0.043(3) 0.029(2) 0.033(2) -0.013(2) -0.011(2) -0.010(2)
S13 0.041(2) 0.024(2) 0.032(2) -0.012(2) -0.010(2) -0.010(2)
S14 0.042(3) 0.028(2) 0.031(2) -0.014(2) -0.009(2) -0.010(2)
S15 0.045(3) 0.038(3) 0.039(2) -0.011(2) -0.013(2) -0.017(2)
S16 0.050(3) 0.034(2) 0.036(2) -0.014(2) -0.007(2) -0.007(2)
S17 0.057(3) 0.036(3) 0.035(2) -0.016(2) -0.010(2) -0.009(2)
S18 0.050(3) 0.045(3) 0.040(2) -0.011(2) -0.015(2) -0.018(2)
S19 0.043(3) 0.026(2) 0.032(2) -0.013(2) -0.011(2) -0.006(2)
S20 0.041(3) 0.030(2) 0.033(2) -0.013(2) -0.010(2) -0.010(2)
S21 0.042(3) 0.024(2) 0.033(2) -0.012(2) -0.012(2) -0.008(2)
S22 0.038(2) 0.027(2) 0.034(2) -0.012(2) -0.010(2) -0.008(2)
S23 0.047(3) 0.037(2) 0.040(2) -0.011(2) -0.013(2) -0.018(2)
S24 0.046(3) 0.031(2) 0.035(2) -0.013(2) -0.007(2) -0.007(2)
S25 0.046(3) 0.034(2) 0.036(2) -0.011(2) -0.006(2) -0.005(2)
S26 0.046(3) 0.038(3) 0.038(2) -0.010(2) -0.015(2) -0.015(2)
S27 0.037(2) 0.026(2) 0.030(2) -0.011(2) -0.009(2) -0.009(2)
S28 0.038(2) 0.027(2) 0.028(2) -0.011(2) -0.009(2) -0.011(2)
S29 0.045(3) 0.029(2) 0.030(2) -0.013(2) -0.011(2) -0.009(2)
S30 0.046(3) 0.029(2) 0.029(2) -0.014(2) -0.010(2) -0.007(2)
S31 0.055(3) 0.050(3) 0.045(3) -0.010(2) -0.022(2) -0.017(2)
S32 0.061(3) 0.040(3) 0.036(2) -0.012(2) -0.013(2) -0.002(2)
S33 0.053(3) 0.037(3) 0.037(2) -0.012(2) -0.009(2) -0.006(2)
S34 0.049(3) 0.046(3) 0.043(3) -0.011(2) -0.016(2) -0.019(2)
S35 0.039(2) 0.027(2) 0.033(2) -0.012(2) -0.010(2) -0.008(2)
S36 0.040(2) 0.031(2) 0.031(2) -0.013(2) -0.009(2) -0.013(2)
S37 0.041(2) 0.025(2) 0.031(2) -0.012(2) -0.009(2) -0.010(2)
S38 0.041(2) 0.027(2) 0.029(2) -0.014(2) -0.007(2) -0.009(2)
S39 0.045(3) 0.038(3) 0.038(2) -0.012(2) -0.014(2) -0.013(2)
S40 0.051(3) 0.034(2) 0.033(2) -0.017(2) -0.007(2) -0.005(2)
O1 0.14(2) 0.12(2) 0.060(10) -0.10(1) -0.000(10) 0.018(10)
O2 0.057(11) 0.12(2) 0.10(1) -0.025(11) -0.003(10) 0.018(13)
O3 0.075(13) 0.12(2) 0.086(13) -0.011(12) -0.021(11) 0.023(11)
O4 0.10(1) 0.064(11) 0.14(2) -0.026(10) -0.072(13) 0.024(11)
O5 0.085(12) 0.076(11) 0.078(11) -0.021(10) 0.010(9) -0.016(9)
O6 0.085(13) 0.10(2) 0.085(12) -0.049(12) -0.032(11) 0.032(11)
O7 0.062(12) 0.13(2) 0.12(2) -0.007(12) 0.004(11) -0.04(1)
O8 0.068(10) 0.079(11) 0.049(9) -0.017(9) -0.012(8) -0.006(8)
O9 0.083(11) 0.096(12) 0.036(8) -0.025(9) -0.011(8) -0.003(8)
O10 0.33(4) 0.14(2) 0.072(13) -0.11(2) -0.02(2) -0.049(13)
O11 0.37(5) 0.24(3) 0.055(13) -0.23(4) 0.03(2) -0.05(2)
O12 0.11(2) 0.16(2) 0.15(2) -0.05(2) -0.03(2) -0.10(2)
O13 0.14(2) 0.092(12) 0.045(9) -0.062(11) -0.014(9) -0.028(9)
O14 0.13(2) 0.083(13) 0.12(2) 0.022(12) -0.08(1) -0.052(12)
O15 0.12(2) 0.061(10) 0.12(1) -0.004(10) -0.064(13) -0.031(10)
N1 0.11(2) 0.07(1) 0.060(13) -0.04(1) -0.032(13) 0.006(11)
N2 0.08(2) 0.07(1) 0.08(2) -0.044(13) -0.034(13) 0.002(12)
N3 0.07(2) 0.09(2) 0.07(1) -0.010(12) -0.019(12) -0.044(12)
N4 0.21(3) 0.08(2) 0.053(13) -0.05(2) -0.04(2) -0.023(13)
N5 0.075(13) 0.062(13) 0.044(10) -0.027(11) -0.010(9) -0.007(10)
C1 0.09(2) 0.07(1) 0.028(10) -0.030(13) -0.009(10) -0.001(9)
C2 0.08(2) 0.10(2) 0.040(11) -0.03(1) -0.021(11) -0.021(12)
C3 0.037(10) 0.035(10) 0.034(9) -0.006(8) -0.010(8) -0.007(8)
C4 0.040(10) 0.032(9) 0.033(9) -0.008(8) -0.011(7) -0.013(7)
C5 0.029(9) 0.022(8) 0.030(8) -0.005(7) -0.009(7) -0.008(7)
C6 0.023(8) 0.020(8) 0.031(8) 0.002(7) -0.009(7) -0.005(7)
C7 0.023(8) 0.032(9) 0.032(9) -0.003(7) -0.010(7) -0.011(7)
C8 0.031(9) 0.027(9) 0.040(9) -0.004(7) -0.006(7) -0.014(7)
C9 0.052(12) 0.059(12) 0.028(9) -0.003(10) -0.010(8) -0.021(9)
C10 0.052(12) 0.051(12) 0.023(9) -0.008(9) -0.005(8) -0.005(8)
C11 0.063(13) 0.055(13) 0.032(10) -0.015(10) -0.011(9) -0.007(9)
C12 0.07(1) 0.052(12) 0.033(10) -0.016(10) -0.012(9) -0.019(9)
C13 0.034(9) 0.037(10) 0.034(9) -0.009(8) -0.002(7) -0.020(8)
C14 0.031(9) 0.022(8) 0.036(9) -0.001(7) -0.008(7) -0.010(7)
C15 0.024(8) 0.031(9) 0.032(9) -0.007(7) -0.004(7) -0.012(7)
C16 0.030(9) 0.021(8) 0.034(9) -0.007(7) -0.009(7) -0.012(7)
C17 0.033(9) 0.024(8) 0.032(9) -0.007(7) -0.007(7) -0.016(7)
C18 0.033(9) 0.026(9) 0.037(9) -0.012(7) -0.004(7) -0.010(7)
C19 0.07(2) 0.06(1) 0.044(11) -0.014(11) -0.019(10) -0.024(10)
C20 0.07(1) 0.037(11) 0.036(10) -0.011(10) -0.008(9) 0.003(8)
C21 0.08(2) 0.053(13) 0.026(9) -0.019(11) -0.008(10) -0.002(9)
C22 0.08(2) 0.07(2) 0.040(11) -0.008(12) -0.025(10) -0.026(10)
C23 0.037(10) 0.031(9) 0.034(9) -0.009(8) -0.004(7) -0.014(7)
C24 0.033(9) 0.028(9) 0.039(9) -0.001(7) -0.012(7) -0.014(8)
C25 0.027(9) 0.028(9) 0.030(8) -0.004(7) -0.008(7) -0.007(7)
C26 0.026(8) 0.021(8) 0.032(8) -0.003(7) -0.010(7) -0.006(7)
C27 0.030(9) 0.025(8) 0.029(8) -0.004(7) -0.010(7) -0.013(7)
C28 0.033(9) 0.025(9) 0.040(9) -0.008(7) -0.004(7) -0.011(7)
C29 0.046(11) 0.063(13) 0.039(10) -0.001(10) -0.013(9) -0.023(10)
C30 0.052(12) 0.048(12) 0.028(9) -0.010(10) -0.005(8) -0.002(8)
C31 0.061(13) 0.050(12) 0.029(10) 0.004(10) -0.004(9) 0.002(9)
C32 0.060(13) 0.050(12) 0.028(9) -0.003(10) -0.009(8) -0.007(9)
C33 0.033(9) 0.033(9) 0.031(9) -0.010(7) -0.008(7) -0.013(7)
C34 0.025(9) 0.023(8) 0.036(9) 0.001(7) -0.005(7) -0.014(7)
C35 0.021(8) 0.020(8) 0.039(9) -0.006(7) -0.012(7) -0.009(7)
C36 0.023(8) 0.030(9) 0.038(9) 0.003(7) -0.012(7) -0.014(7)
C37 0.027(9) 0.029(9) 0.034(9) -0.002(7) -0.007(7) -0.008(7)
C38 0.040(10) 0.031(9) 0.032(9) -0.011(8) -0.010(7) -0.013(7)
C39 0.12(2) 0.08(2) 0.038(12) -0.01(2) -0.035(13) -0.018(12)
C40 0.14(2) 0.06(2) 0.033(11) -0.03(2) -0.036(13) 0.016(11)
C41 0.09(2) 0.06(1) 0.032(11) 0.001(12) -0.013(10) -0.007(10)
C42 0.09(2) 0.056(13) 0.030(10) -0.003(12) -0.016(10) -0.017(9)
C43 0.032(9) 0.031(9) 0.034(9) -0.008(7) -0.006(7) -0.016(7)
C44 0.027(9) 0.028(9) 0.035(9) 0.001(7) -0.006(7) -0.013(7)
C45 0.024(8) 0.027(8) 0.029(8) -0.010(7) -0.005(6) -0.007(7)
C46 0.024(8) 0.025(8) 0.031(8) -0.002(7) -0.009(7) -0.013(7)
C47 0.023(8) 0.024(8) 0.029(8) -0.003(7) -0.005(6) -0.012(7)
C48 0.038(10) 0.024(9) 0.037(9) -0.012(7) -0.008(7) -0.008(7)
C49 0.08(2) 0.053(13) 0.045(11) -0.013(11) -0.018(10) -0.019(10)
C50 0.07(1) 0.036(11) 0.036(10) -0.013(10) -0.010(9) 0.003(8)

loop_
_atom_type_symbol
_atom_type_description
_atom_type_scat_dispersion_real
_atom_type_scat_dispersion_imag
_atom_type_scat_source
C C 0.006 0.003
;
International Tables for Crystallography
(1992, Vol. C, Tables 4.2.6.8 and 6.1.1.4)
;
H H 0.000 0.000
;
International Tables for Crystallography
(1992, Vol. C, Table 6.1.1.4)
;
N N 0.011 0.006
;
International Tables for Crystallography
(1992, Vol. C, Tables 4.2.6.8 and 6.1.1.4)
;
O O 0.017 0.010
;
International Tables for Crystallography
(1992, Vol. C, Tables 4.2.6.8 and 6.1.1.4)
;
S S 0.148 0.159
;
International Tables for Crystallography
(1992, Vol. C, Tables 4.2.6.8 and 6.1.1.4)
;
Sm Sm -0.158 3.668
;
International Tables for Crystallography
(1992, Vol. C, Tables 4.2.6.8 and 6.1.1.4)
;

loop_
_geom_angle_atom_site_label_1
_geom_angle_site_symmetry_1
_geom_angle_atom_site_label_2
_geom_angle_site_symmetry_2
_geom_angle_atom_site_label_3
_geom_angle_site_symmetry_3
_geom_angle
_geom_angle_publ_flag
C1 . S1 . C3 . 95.5(9) yes
C2 . S2 . C3 . 95.0(9) yes
C4 . S3 . C5 . 94.7(7) yes
C4 . S4 . C6 . 93.6(7) yes
C5 . S5 . C7 . 93.9(7) yes
C6 . S6 . C7 . 93.0(7) yes
C8 . S7 . C9 . 95.3(8) yes
C8 . S8 . C10 . 95.4(8) yes
C11 . S9 . C13 . 95.0(8) yes
C12 . S10 . C13 . 95.6(8) yes
C14 . S11 . C15 . 93.9(7) yes
C14 . S12 . C16 . 93.9(7) yes
C15 . S13 . C17 . 93.9(7) yes
C16 . S14 . C17 . 94.3(7) yes
C18 . S15 . C19 . 94.7(8) yes
C18 . S16 . C20 . 94.0(8) yes
C21 . S17 . C23 . 95.9(8) yes
C22 . S18 . C23 . 94.0(8) yes
C24 . S19 . C25 . 94.3(7) yes
C24 . S20 . C26 . 93.9(7) yes
C25 . S21 . C27 . 93.7(7) yes
C26 . S22 . C27 . 93.4(7) yes
C28 . S23 . C29 . 94.7(8) yes
C28 . S24 . C30 . 95.5(8) yes
C31 . S25 . C33 . 94.2(8) yes
C32 . S26 . C33 . 95.2(8) yes
C34 . S27 . C35 . 92.8(7) yes
C34 . S28 . C36 . 92.5(7) yes
C35 . S29 . C37 . 93.9(7) yes
C36 . S30 . C37 . 94.2(7) yes
C38 . S31 . C39 . 95.6(10) yes
C38 . S32 . C40 . 94.8(9) yes
C41 . S33 . C43 . 94.7(9) yes
C42 . S34 . C43 . 96.1(9) yes
C44 . S35 . C45 . 93.9(7) yes
C44 . S36 . C46 . 93.8(7) yes
C45 . S37 . C47 . 93.7(7) yes
C46 . S38 . C47 . 94.0(7) yes
C48 . S39 . C49 . 95.2(8) yes
C48 . S40 . C50 . 95.0(8) yes
O1 . N1 . O2 . 122.4(26) yes
O1 . N1 . O3 . 122.3(24) yes
O2 . N1 . O3 . 115.3(20) yes
O4 . N2 . O5 . 120.5(25) yes
O4 . N2 . O6 . 124.8(22) yes
O5 . N2 . O6 . 114.6(21) yes
O7 . N3 . O8 . 123.0(22) yes
O7 . N3 . O9 . 121.9(22) yes
O8 . N3 . O9 . 115.1(20) yes
O10 . N4 . O11 . 127.8(27) yes
O10 . N4 . O12 . 115.1(29) yes
O11 . N4 . O12 . 115.5(22) yes
O13 . N5 . O14 . 123.1(22) yes
O13 . N5 . O15 . 119.6(22) yes
O14 . N5 . O15 . 117.3(19) yes
S1 . C1 . C2 . 117.1(15) yes
S2 . C2 . C1 . 119.1(15) yes
S1 . C3 . S2 . 113.3(9) yes
S1 . C3 . C4 . 122.3(13) yes
S2 . C3 . C4 . 124.4(13) yes
S3 . C4 . S4 . 115.8(9) yes
S3 . C4 . C3 . 121.2(13) yes
S4 . C4 . C3 . 123.0(12) yes
S3 . C5 . S5 . 124.3(8) yes
S3 . C5 . C6 . 117.9(11) yes
S5 . C5 . C6 . 117.8(11) yes
S4 . C6 . S6 . 123.3(9) yes
S4 . C6 . C5 . 117.9(11) yes
S6 . C6 . C5 . 118.7(11) yes
S5 . C7 . S6 . 116.5(8) yes
S5 . C7 . C8 . 122.0(12) yes
S6 . C7 . C8 . 121.5(12) yes
S7 . C8 . S8 . 113.9(9) yes
S7 . C8 . C7 . 122.4(12) yes
S8 . C8 . C7 . 123.8(12) yes
S7 . C9 . C10 . 117.5(13) yes
S8 . C10 . C9 . 117.9(13) yes
S9 . C11 . C12 . 117.4(14) yes
S10 . C12 . C11 . 118.1(13) yes
S9 . C13 . S10 . 113.9(9) yes
S9 . C13 . C14 . 125.2(12) yes
S10 . C13 . C14 . 120.9(12) yes
S11 . C14 . S12 . 115.6(9) yes
S11 . C14 . C13 . 121.8(12) yes
S12 . C14 . C13 . 122.5(12) yes
S11 . C15 . S13 . 124.2(9) yes
S11 . C15 . C16 . 117.9(11) yes
S13 . C15 . C16 . 117.9(12) yes
S12 . C16 . S14 . 123.1(8) yes
S12 . C16 . C15 . 118.7(12) yes
S14 . C16 . C15 . 118.3(11) yes
S13 . C17 . S14 . 115.6(8) yes
S13 . C17 . C18 . 121.2(11) yes
S14 . C17 . C18 . 123.2(12) yes
S15 . C18 . S16 . 114.6(9) yes
S15 . C18 . C17 . 123.9(12) yes
S16 . C18 . C17 . 121.5(12) yes
S15 . C19 . C20 . 117.8(14) yes
S16 . C20 . C19 . 118.8(14) yes
S17 . C21 . C22 . 116.1(14) yes
S18 . C22 . C21 . 120.1(14) yes
S17 . C23 . S18 . 113.9(9) yes
S17 . C23 . C24 . 123.7(12) yes
S18 . C23 . C24 . 122.4(12) yes
S19 . C24 . S20 . 115.7(9) yes
S19 . C24 . C23 . 119.8(12) yes
S20 . C24 . C23 . 124.5(12) yes
S19 . C25 . S21 . 123.9(9) yes
S19 . C25 . C26 . 117.5(11) yes
S21 . C25 . C26 . 118.6(11) yes
S20 . C26 . S22 . 123.7(8) yes
S20 . C26 . C25 . 118.5(11) yes
S22 . C26 . C25 . 117.8(11) yes
S21 . C27 . S22 . 116.4(8) yes
S21 . C27 . C28 . 121.7(11) yes
S22 . C27 . C28 . 121.9(11) yes
S23 . C28 . S24 . 113.9(9) yes
S23 . C28 . C27 . 121.8(11) yes
S24 . C28 . C27 . 124.3(12) yes
S23 . C29 . C30 . 118.2(14) yes
S24 . C30 . C29 . 117.6(13) yes
S25 . C31 . C32 . 119.1(14) yes
S26 . C32 . C31 . 116.3(14) yes
S25 . C33 . S26 . 115.1(9) yes
S25 . C33 . C34 . 122.8(11) yes
S26 . C33 . C34 . 121.9(12) yes
S27 . C34 . S28 . 117.3(9) yes
S27 . C34 . C33 . 121.5(11) yes
S28 . C34 . C33 . 121.2(11) yes
S27 . C35 . S29 . 123.5(8) yes
S27 . C35 . C36 . 118.0(11) yes
S29 . C35 . C36 . 118.5(12) yes
S28 . C36 . S30 . 123.2(9) yes
S28 . C36 . C35 . 119.4(12) yes
S30 . C36 . C35 . 117.4(12) yes
S29 . C37 . S30 . 116.0(9) yes
S29 . C37 . C38 . 121.0(12) yes
S30 . C37 . C38 . 123.0(12) yes
S31 . C38 . S32 . 113.1(8) yes
S31 . C38 . C37 . 124.3(12) yes
S32 . C38 . C37 . 122.5(12) yes
S31 . C39 . C40 . 118.1(16) yes
S32 . C40 . C39 . 118.4(15) yes
S33 . C41 . C42 . 117.4(15) yes
S34 . C42 . C41 . 117.6(14) yes
S33 . C43 . S34 . 114.0(9) yes
S33 . C43 . C44 . 123.4(12) yes
S34 . C43 . C44 . 122.6(12) yes
S35 . C44 . S36 . 115.8(9) yes
S35 . C44 . C43 . 122.0(12) yes
S36 . C44 . C43 . 122.2(12) yes
S35 . C45 . S37 . 124.0(8) yes
S35 . C45 . C46 . 117.4(11) yes
S37 . C45 . C46 . 118.6(11) yes
S36 . C46 . S38 . 123.3(8) yes
S36 . C46 . C45 . 119.2(11) yes
S38 . C46 . C45 . 117.5(11) yes
S37 . C47 . S38 . 116.2(8) yes
S37 . C47 . C48 . 121.2(11) yes
S38 . C47 . C48 . 122.6(11) yes
S39 . C48 . S40 . 114.1(9) yes
S39 . C48 . C47 . 124.7(11) yes
S40 . C48 . C47 . 121.2(11) yes
S39 . C49 . C50 . 116.7(14) yes
S40 . C50 . C49 . 118.9(14) yes
O2 . Sm1 . O3 . 49.5(6) yes
O5 . Sm1 . O6 . 50.6(6) yes
O8 . Sm1 . O9 . 50.4(5) yes
O11 . Sm1 . O12 . 49.0(8) yes
O14 . Sm1 . O15 . 49.0(6) yes
Sm1 . O2 . N1 . 98.5(14) yes
Sm1 . O3 . N1 . 96.5(13) yes
Sm1 . O5 . N2 . 97.9(15) yes
Sm1 . O6 . N2 . 96.9(13) yes
Sm1 . O8 . N3 . 97.0(13) yes
Sm1 . O9 . N3 . 97.5(13) yes
Sm1 . O11 . N4 . 99.4(18) yes
Sm1 . O12 . N4 . 96.1(15) yes
Sm1 . O14 . N5 . 96.5(13) yes
Sm1 . O15 . N5 . 97.0(13) yes

loop_
_geom_bond_atom_site_label_1
_geom_bond_site_symmetry_1
_geom_bond_atom_site_label_2
_geom_bond_site_symmetry_2
_geom_bond_distance
_geom_bond_publ_flag
Sm1 . O2 . 2.47(2) yes
Sm1 . O3 . 2.50(2) yes
Sm1 . O5 . 2.49(2) yes
Sm1 . O6 . 2.52(2) yes
Sm1 . O8 . 2.52(2) yes
Sm1 . O9 . 2.50(2) yes
Sm1 . O11 . 2.46(2) yes
Sm1 . O12 . 2.48(2) yes
Sm1 . O14 . 2.57(2) yes
Sm1 . O15 . 2.51(2) yes
S1 . C1 . 1.741(19) yes
S1 . C3 . 1.763(16) yes
S2 . C2 . 1.73(2) yes
S2 . C3 . 1.758(16) yes
S3 . C4 . 1.756(15) yes
S3 . C5 . 1.733(15) yes
S4 . C4 . 1.765(16) yes
S4 . C6 . 1.759(15) yes
S5 . C5 . 1.724(14) yes
S5 . C7 . 1.746(15) yes
S6 . C6 . 1.730(14) yes
S6 . C7 . 1.762(15) yes
S7 . C8 . 1.763(15) yes
S7 . C9 . 1.721(18) yes
S8 . C8 . 1.741(16) yes
S8 . C10 . 1.725(17) yes
S9 . C11 . 1.758(18) yes
S9 . C13 . 1.754(16) yes
S10 . C12 . 1.722(18) yes
S10 . C13 . 1.768(15) yes
S11 . C14 . 1.771(15) yes
S11 . C15 . 1.731(15) yes
S12 . C14 . 1.758(15) yes
S12 . C16 . 1.729(14) yes
S13 . C15 . 1.740(15) yes
S13 . C17 . 1.779(15) yes
S14 . C16 . 1.740(15) yes
S14 . C17 . 1.750(14) yes
S15 . C18 . 1.732(15) yes
S15 . C19 . 1.73(2) yes
S16 . C18 . 1.762(15) yes
S16 . C20 . 1.72(2) yes
S17 . C21 . 1.720(19) yes
S17 . C23 . 1.743(16) yes
S18 . C22 . 1.71(2) yes
S18 . C23 . 1.766(15) yes
S19 . C24 . 1.771(15) yes
S19 . C25 . 1.733(15) yes
S20 . C24 . 1.752(16) yes
S20 . C26 . 1.743(15) yes
S21 . C25 . 1.725(15) yes
S21 . C27 . 1.756(15) yes
S22 . C26 . 1.740(15) yes
S22 . C27 . 1.760(14) yes
S23 . C28 . 1.760(15) yes
S23 . C29 . 1.735(19) yes
S24 . C28 . 1.746(15) yes
S24 . C30 . 1.730(18) yes
S25 . C31 . 1.75(2) yes
S25 . C33 . 1.737(16) yes
S26 . C32 . 1.751(17) yes
S26 . C33 . 1.746(15) yes
S27 . C34 . 1.750(15) yes
S27 . C35 . 1.727(15) yes
S28 . C34 . 1.759(15) yes
S28 . C36 . 1.712(15) yes
S29 . C35 . 1.748(14) yes
S29 . C37 . 1.767(15) yes
S30 . C36 . 1.757(16) yes
S30 . C37 . 1.756(16) yes
S31 . C38 . 1.749(15) yes
S31 . C39 . 1.73(2) yes
S32 . C38 . 1.767(16) yes
S32 . C40 . 1.74(2) yes
S33 . C41 . 1.74(2) yes
S33 . C43 . 1.759(16) yes
S34 . C42 . 1.698(19) yes
S34 . C43 . 1.756(15) yes
S35 . C44 . 1.771(15) yes
S35 . C45 . 1.738(14) yes
S36 . C44 . 1.760(16) yes
S36 . C46 . 1.723(14) yes
S37 . C45 . 1.731(14) yes
S37 . C47 . 1.765(14) yes
S38 . C46 . 1.746(15) yes
S38 . C47 . 1.753(14) yes
S39 . C48 . 1.743(15) yes
S39 . C49 . 1.77(2) yes
S40 . C48 . 1.762(15) yes
S40 . C50 . 1.740(19) yes
O1 . N1 . 1.22(2) yes
O2 . N1 . 1.22(2) yes
O3 . N1 . 1.24(3) yes
O4 . N2 . 1.20(2) yes
O5 . N2 . 1.28(2) yes
O6 . N2 . 1.26(3) yes
O7 . N3 . 1.23(2) yes
O8 . N3 . 1.25(2) yes
O9 . N3 . 1.28(2) yes
O10 . N4 . 1.28(3) yes
O11 . N4 . 1.17(3) yes
O12 . N4 . 1.25(3) yes
O13 . N5 . 1.19(2) yes
O14 . N5 . 1.19(2) yes
O15 . N5 . 1.28(2) yes
C1 . C2 . 1.30(3) yes
C3 . C4 . 1.33(2) yes
C5 . C6 . 1.35(2) yes
C7 . C8 . 1.35(2) yes
C9 . C10 . 1.33(2) yes
C11 . C12 . 1.33(3) yes
C13 . C14 . 1.33(2) yes
C15 . C16 . 1.35(2) yes
C17 . C18 . 1.35(2) yes
C19 . C20 . 1.30(3) yes
C21 . C22 . 1.33(3) yes
C23 . C24 . 1.34(2) yes
C25 . C26 . 1.35(2) yes
C27 . C28 . 1.35(2) yes
C29 . C30 . 1.32(3) yes
C31 . C32 . 1.31(3) yes
C33 . C34 . 1.38(2) yes
C35 . C36 . 1.35(2) yes
C37 . C38 . 1.33(2) yes
C39 . C40 . 1.29(3) yes
C41 . C42 . 1.36(3) yes
C43 . C44 . 1.34(2) yes
C45 . C46 . 1.351(19) yes
C47 . C48 . 1.35(2) yes
C49 . C50 . 1.30(3) yes
